data_9011085
loop_
_publ_author_name
'Pant, A. K.'

_publ_section_title
;
 A reconsideration of the crystal structure of beta-Na2Si2O5
;
_journal_name_full 'Acta Crystallographica, Section B'
_journal_page_first 1077
_journal_page_last 1083
_journal_paper_doi 10.1107/S0567740868003729
_journal_volume 24
_journal_year 1968
_chemical_formula_sum 'Na2 O5 Si2'
_chemical_name_mineral Natrosilite
_space_group_IT_number 14
_symmetry_space_group_name_Hall '-P 2yab'
_symmetry_space_group_name_H-M 'P 1 21/a 1'
_cell_angle_alpha 90
_cell_angle_beta 104.24
_cell_angle_gamma 90
_cell_length_a 12.329
_cell_length_b 4.848
_cell_length_c 8.133
_cell_formula_units_Z 4
_cell_volume 471.181
_database_code_amcsd 0009344
_exptl_crystal_density_diffrn 2.568
_cod_original_formula_sum 'Na2 Si2 O5'
_cod_database_code 9011085

loop_
_space_group_symop_operation_xyz
x,y,z
1/2+x,1/2-y,z
1/2-x,1/2+y,-z
-x,-y,-z

loop_
_atom_site_aniso_label
_atom_site_aniso_U_11
_atom_site_aniso_U_22
_atom_site_aniso_U_33
_atom_site_aniso_U_12
_atom_site_aniso_U_13
_atom_site_aniso_U_23
Na1 0.01630 0.01180 0.01100 -0.00080 0.00110 0.00010
Na2 0.01290 0.01190 0.01510 0.00020 0.00490 0.00090
Si1 0.00650 0.00460 0.00570 0.00020 0.00110 -0.00020
Si2 0.00810 0.00410 0.00480 0.00020 0.00150 -0.00070
O1 0.01080 0.00580 0.01520 0.00210 0.00560 -0.00080
O2 0.01610 0.00600 0.00910 -0.00040 0.00570 -0.00240
O3 0.01030 0.01370 0.00620 -0.00010 0.00080 -0.00210
O4 0.00470 0.00570 0.00560 0.00080 0.00210 -0.00070
O5 0.01090 0.01120 0.00770 0.00100 0.00080 0.00090

loop_
_atom_site_label
_atom_site_fract_x
_atom_site_fract_y
_atom_site_fract_z
Na1 0.44362 0.75331 0.37932
Na2 0.47262 0.22518 0.13722
Si1 0.18240 0.18422 0.02770
Si2 0.27681 0.29480 0.40291
O1 0.21462 -0.14126 0.01551
O2 0.26717 0.62025 0.45371
O3 0.18097 0.24614 0.22574
O4 0.40078 0.23205 0.39106
O5 0.06384 0.24500 -0.09331

loop_
_cod_related_entry_id
_cod_related_entry_database
_cod_related_entry_code
1 AMCSD 0009344
